data_7124453
loop_
_publ_author_name
'Cao, Wangzhu'
'Mei, Dajiang'
'Yang, Yi'
'Wu, YuanWang'
'Zhang, Lingyun'
'Wu, Yuandong'
'He, Xiao'
'Lin, Zheshuai'
'Huang, Fu Qiang'

_publ_section_title
;
 From CuFeS2 to Ba6Cu2FeGe4S16: Rational Band Gap Engineering Achieves
 Large Second-Harmonic-Generation Together with High Laser Damage
 Threshold
;
_journal_name_full 'Chemical Communications'
_journal_paper_doi 10.1039/C9CC07288H
_journal_year 2019
_chemical_formula_sum 'Ba6 Cu2 Fe Ge4 S16'
_chemical_formula_weight 1810.29
_space_group_crystal_system cubic
_space_group_IT_number 220
_space_group_name_Hall 'I -4bd 2c 3'
_space_group_name_H-M_alt 'I -4 3 d'
_audit_creation_method SHELXL-2016/6
_audit_update_record
;
2019-05-06 deposited with the CCDC.	2019-11-05 downloaded from the CCDC.
;
_cell_angle_alpha 90
_cell_angle_beta 90
_cell_angle_gamma 90
_cell_formula_units_Z 4
_cell_length_a 14.2342(6)
_cell_length_b 14.2342(6)
_cell_length_c 14.2342(6)
_cell_measurement_reflns_used 657
_cell_measurement_temperature 293(2)
_cell_measurement_theta_max 29.038
_cell_measurement_theta_min 3.506
_cell_volume 2884.0(2)
_computing_structure_refinement 'SHELXL-2016/6 (Sheldrick, 2016)'
_diffrn_ambient_temperature 293(2)
_diffrn_measured_fraction_theta_full 1.000
_diffrn_measured_fraction_theta_max 1.000
_diffrn_measurement_device_type CCD
_diffrn_radiation_type MoK\a
_diffrn_radiation_wavelength 0.71073
_diffrn_reflns_av_R_equivalents 0.0415
_diffrn_reflns_av_unetI/netI 0.0167
_diffrn_reflns_Laue_measured_fraction_full 1.000
_diffrn_reflns_Laue_measured_fraction_max 1.000
_diffrn_reflns_limit_h_max 19
_diffrn_reflns_limit_h_min -19
_diffrn_reflns_limit_k_max 12
_diffrn_reflns_limit_k_min -19
_diffrn_reflns_limit_l_max 19
_diffrn_reflns_limit_l_min -19
_diffrn_reflns_number 12699
_diffrn_reflns_point_group_measured_fraction_full 1.000
_diffrn_reflns_point_group_measured_fraction_max 1.000
_diffrn_reflns_theta_full 25.242
_diffrn_reflns_theta_max 29.038
_diffrn_reflns_theta_min 3.506
_exptl_absorpt_coefficient_mu 15.226
_exptl_crystal_colour red
_exptl_crystal_density_diffrn 4.169
_exptl_crystal_description lump
_exptl_crystal_F_000 3216
_refine_diff_density_max 2.231
_refine_diff_density_min -1.132
_refine_diff_density_rms 0.190
_refine_ls_abs_structure_details
;
 Refined as an inversion twin.
;
_refine_ls_abs_structure_Flack 0.99(5)
_refine_ls_extinction_method none
_refine_ls_goodness_of_fit_ref 1.102
_refine_ls_hydrogen_treatment undef
_refine_ls_matrix_type full
_refine_ls_number_parameters 24
_refine_ls_number_reflns 657
_refine_ls_number_restraints 0
_refine_ls_restrained_S_all 1.102
_refine_ls_R_factor_all 0.0310
_refine_ls_R_factor_gt 0.0297
_refine_ls_shift/su_max 0.000
_refine_ls_shift/su_mean 0.000
_refine_ls_structure_factor_coef Fsqd
_refine_ls_weighting_details 'w=1/[\s^2^(Fo^2^)+(0.0229P)^2^+85.3736P] where P=(Fo^2^+2Fc^2^)/3'
_refine_ls_weighting_scheme calc
_refine_ls_wR_factor_gt 0.0701
_refine_ls_wR_factor_ref 0.0709
_reflns_Friedel_coverage 0.800
_reflns_Friedel_fraction_full 1.000
_reflns_Friedel_fraction_max 1.000
_reflns_number_gt 638
_reflns_number_total 657
_reflns_threshold_expression 'I > 2\s(I)'
_cod_data_source_file c9cc07288h2.cif
_cod_data_source_block shelx
_cod_original_cell_volume 2884.0(4)
_cod_database_code 7124453
_shelx_shelxl_version_number 2016/6
_shelx_space_group_comment
;
The symmetry employed for this shelxl refinement is uniquely defined
by the following loop, which should always be used as a source of
symmetry information in preference to the above space-group names.
They are only intended as comments.
;

loop_
_space_group_symop_operation_xyz
'x, y, z'
'-x+1/2, -y, z+1/2'
'-x, y+1/2, -z+1/2'
'x+1/2, -y+1/2, -z'
'z, x, y'
'z+1/2, -x+1/2, -y'
'-z+1/2, -x, y+1/2'
'-z, x+1/2, -y+1/2'
'y, z, x'
'-y, z+1/2, -x+1/2'
'y+1/2, -z+1/2, -x'
'-y+1/2, -z, x+1/2'
'y+1/4, x+1/4, z+1/4'
'-y+1/4, -x+3/4, z+3/4'
'y+3/4, -x+1/4, -z+3/4'
'-y+3/4, x+3/4, -z+1/4'
'x+1/4, z+1/4, y+1/4'
'-x+3/4, z+3/4, -y+1/4'
'-x+1/4, -z+3/4, y+3/4'
'x+3/4, -z+1/4, -y+3/4'
'z+1/4, y+1/4, x+1/4'
'z+3/4, -y+1/4, -x+3/4'
'-z+3/4, y+3/4, -x+1/4'
'-z+1/4, -y+3/4, x+3/4'
'x+1/2, y+1/2, z+1/2'
'-x+1, -y+1/2, z+1'
'-x+1/2, y+1, -z+1'
'x+1, -y+1, -z+1/2'
'z+1/2, x+1/2, y+1/2'
'z+1, -x+1, -y+1/2'
'-z+1, -x+1/2, y+1'
'-z+1/2, x+1, -y+1'
'y+1/2, z+1/2, x+1/2'
'-y+1/2, z+1, -x+1'
'y+1, -z+1, -x+1/2'
'-y+1, -z+1/2, x+1'
'y+3/4, x+3/4, z+3/4'
'-y+3/4, -x+5/4, z+5/4'
'y+5/4, -x+3/4, -z+5/4'
'-y+5/4, x+5/4, -z+3/4'
'x+3/4, z+3/4, y+3/4'
'-x+5/4, z+5/4, -y+3/4'
'-x+3/4, -z+5/4, y+5/4'
'x+5/4, -z+3/4, -y+5/4'
'z+3/4, y+3/4, x+3/4'
'z+5/4, -y+3/4, -x+5/4'
'-z+5/4, y+5/4, -x+3/4'
'-z+3/4, -y+5/4, x+5/4'

loop_
_atom_site_label
_atom_site_type_symbol
_atom_site_fract_x
_atom_site_fract_y
_atom_site_fract_z
_atom_site_U_iso_or_equiv
_atom_site_adp_type
_atom_site_occupancy
_atom_site_site_symmetry_order
_atom_site_calc_flag
_atom_site_refinement_flags_posn
_atom_site_refinement_flags_adp
_atom_site_refinement_flags_occupancy
Ba Ba 0.51458(7) 1.0000 0.2500 0.0265(2) Uani 1 2 d S T P
Cu Cu 0.3750 0.5000 -0.2500 0.0228(6) Uani 0.6666 4 d S T P
Fe Fe 0.3750 0.5000 -0.2500 0.0228(6) Uani 0.3333 4 d S T P
Ge Ge 0.72323(7) 0.77677(7) 0.22323(7) 0.0111(3) Uani 1 3 d S T P
S1 S 0.63543(17) 0.86457(17) 0.13543(17) 0.0244(10) Uani 1 3 d S T P
S2 S 0.44269(17) 0.57182(15) -0.11451(16) 0.0144(5) Uani 1 1 d . . .

loop_
_atom_site_aniso_label
_atom_site_aniso_U_11
_atom_site_aniso_U_22
_atom_site_aniso_U_33
_atom_site_aniso_U_23
_atom_site_aniso_U_13
_atom_site_aniso_U_12
Ba 0.0260(5) 0.0388(6) 0.0147(4) -0.0030(4) 0.000 0.000
Cu 0.0302(14) 0.0191(8) 0.0191(8) 0.000 0.000 0.000
Fe 0.0302(14) 0.0191(8) 0.0191(8) 0.000 0.000 0.000
Ge 0.0111(3) 0.0111(3) 0.0111(3) -0.0012(3) 0.0012(3) -0.0012(3)
S1 0.0244(10) 0.0244(10) 0.0244(10) 0.0060(10) -0.0060(10) 0.0060(10)
S2 0.0182(11) 0.0112(10) 0.0138(11) 0.0024(8) -0.0042(8) -0.0016(7)

loop_
_atom_type_symbol
_atom_type_description
_atom_type_scat_dispersion_real
_atom_type_scat_dispersion_imag
_atom_type_scat_source
S S 0.1246 0.1234 'International Tables Vol C Tables 4.2.6.8 and 6.1.1.4'
Fe Fe 0.3463 0.8444 'International Tables Vol C Tables 4.2.6.8 and 6.1.1.4'
Cu Cu 0.3201 1.2651 'International Tables Vol C Tables 4.2.6.8 and 6.1.1.4'
Ge Ge 0.1547 1.8001 'International Tables Vol C Tables 4.2.6.8 and 6.1.1.4'
Ba Ba -0.3244 2.2819 'International Tables Vol C Tables 4.2.6.8 and 6.1.1.4'

loop_
_geom_angle_atom_site_label_1
_geom_angle_atom_site_label_2
_geom_angle_atom_site_label_3
_geom_angle
_geom_angle_site_symmetry_1
_geom_angle_site_symmetry_3
S1 Ba S1 111.47(8) 28_465 .
S1 Ba S2 153.76(7) 28_465 29_554
S1 Ba S2 75.07(7) . 29_554
S1 Ba S2 75.07(7) 28_465 6_566
S1 Ba S2 153.76(7) . 6_566
S2 Ba S2 110.81(9) 29_554 6_566
S1 Ba S2 74.24(7) 28_465 9_565
S1 Ba S2 89.60(8) . 9_565
S2 Ba S2 131.95(6) 29_554 9_565
S2 Ba S2 67.20(8) 6_566 9_565
S1 Ba S2 89.60(8) 28_465 35_455
S1 Ba S2 74.24(7) . 35_455
S2 Ba S2 67.20(8) 29_554 35_455
S2 Ba S2 131.95(6) 6_566 35_455
S2 Ba S2 151.35(8) 9_565 35_455
S1 Ba S2 133.89(8) 28_465 47_445
S1 Ba S2 90.63(4) . 47_445
S2 Ba S2 69.20(3) 29_554 47_445
S2 Ba S2 69.20(3) 6_566 47_445
S2 Ba S2 65.68(7) 9_565 47_445
S2 Ba S2 136.17(7) 35_455 47_445
S1 Ba S2 90.63(4) 28_465 24_564
S1 Ba S2 133.89(8) . 24_564
S2 Ba S2 69.20(3) 29_554 24_564
S2 Ba S2 69.20(3) 6_566 24_564
S2 Ba S2 136.17(7) 9_565 24_564
S2 Ba S2 65.68(7) 35_455 24_564
S2 Ba S2 102.56(8) 47_445 24_564
S1 Ba Ba 124.26(4) 28_465 18_556
S1 Ba Ba 124.26(4) . 18_556
S2 Ba Ba 55.40(4) 29_554 18_556
S2 Ba Ba 55.40(4) 6_566 18_556
S2 Ba Ba 104.32(4) 9_565 18_556
S2 Ba Ba 104.32(4) 35_455 18_556
S2 Ba Ba 51.28(4) 47_445 18_556
S2 Ba Ba 51.28(4) 24_564 18_556
S2 Cu S2 132.36(11) . 28_454
S2 Cu S2 99.39(4) . 43_543
S2 Cu S2 99.39(4) 28_454 43_543
S2 Cu S2 99.39(4) . 18
S2 Cu S2 99.39(4) 28_454 18
S2 Cu S2 132.36(11) 43_543 18
S1 Ge S2 110.50(7) . 19_654
S1 Ge S2 110.50(8) . 22_565
S2 Ge S2 108.42(8) 19_654 22_565
S1 Ge S2 110.50(7) . 13
S2 Ge S2 108.42(8) 19_654 13
S2 Ge S2 108.42(8) 22_565 13
Ge S1 Ba 112.41(7) . 33_454
Ge S1 Ba 112.41(7) . 6_566
Ba S1 Ba 106.38(8) 33_454 6_566
Ge S1 Ba 112.41(7) . .
Ba S1 Ba 106.38(8) 33_454 .
Ba S1 Ba 106.38(8) 6_566 .
Ge S2 Cu 113.59(10) 37_444 .
Ge S2 Ba 92.29(8) 37_444 33_454
Cu S2 Ba 153.70(9) . 33_454
Ge S2 Ba 90.81(8) 37_444 5_554
Cu S2 Ba 87.58(7) . 5_554
Ba S2 Ba 97.05(7) 33_454 5_554
Ge S2 Ba 133.65(10) 37_444 46_464
Cu S2 Ba 84.78(7) . 46_464
Ba S2 Ba 73.32(5) 33_454 46_464
Ba S2 Ba 133.82(7) 5_554 46_464

loop_
_geom_bond_atom_site_label_1
_geom_bond_atom_site_label_2
_geom_bond_distance
_geom_bond_site_symmetry_2
Ba S1 3.0553(17) 28_465
Ba S1 3.0553(17) .
Ba S2 3.237(2) 29_554
Ba S2 3.237(2) 6_566
Ba S2 3.293(2) 9_565
Ba S2 3.293(2) 35_455
Ba S2 3.415(2) 47_445
Ba S2 3.415(2) 24_564
Ba Ba 3.974(2) 18_556
Cu S2 2.386(2) .
Cu S2 2.386(2) 28_454
Cu S2 2.386(2) 43_543
Cu S2 2.386(2) 18
Ge S1 2.165(5) .
Ge S2 2.227(2) 19_654
Ge S2 2.227(2) 22_565
Ge S2 2.227(2) 13
S1 Ba 3.0553(17) 33_454
S1 Ba 3.0553(17) 6_566
S2 Ge 2.228(2) 37_444
S2 Ba 3.237(2) 33_454
S2 Ba 3.293(2) 5_554
S2 Ba 3.415(2) 46_464
